data_4104432
loop_
_publ_author_name
'Thomas S. Teets'
'Daniel G. Nocera'

_publ_section_title
;
 Halogen Photoreductive Elimination from Gold(III) Centers
;
_journal_name_full 'Journal of the American Chemical Society'
_journal_page_first 7411
_journal_page_last 7420
_journal_paper_doi 10.1021/ja9009937
_journal_volume 131
_journal_year 2009
_chemical_formula_sum 'C18 H33 Au Br3 P'
_chemical_formula_weight 717.11
_chemical_name_common PCy3AuBr3
_chemical_name_systematic
; 
 ? 
;
_space_group_IT_number 62
_symmetry_cell_setting orthorhombic
_symmetry_space_group_name_Hall '-P 2ac 2n'
_symmetry_space_group_name_H-M 'P n m a'
_atom_sites_solution_hydrogens geom
_atom_sites_solution_primary direct
_atom_sites_solution_secondary difmap
_audit_creation_method SHELXL-97
_cell_angle_alpha 90.00
_cell_angle_beta 90.00
_cell_angle_gamma 90.00
_cell_formula_units_Z 4
_cell_length_a 14.7919(9)
_cell_length_b 16.4575(10)
_cell_length_c 9.0123(5)
_cell_measurement_temperature 296(2)
_cell_volume 2193.9(2)
_computing_structure_refinement 'SHELXL-97 (Sheldrick, 2008)'
_computing_structure_solution 'SHELXS-97 (Sheldrick, 2008)'
_diffrn_ambient_temperature 296(2)
_diffrn_measured_fraction_theta_full 0.999
_diffrn_measured_fraction_theta_max 0.999
_diffrn_radiation_monochromator graphite
_diffrn_radiation_source 'fine-focus sealed tube'
_diffrn_radiation_type MoK\a
_diffrn_radiation_wavelength 0.71073
_diffrn_reflns_av_R_equivalents 0.0568
_diffrn_reflns_av_sigmaI/netI 0.0233
_diffrn_reflns_limit_h_max 20
_diffrn_reflns_limit_h_min -21
_diffrn_reflns_limit_k_max 23
_diffrn_reflns_limit_k_min -23
_diffrn_reflns_limit_l_max 12
_diffrn_reflns_limit_l_min -12
_diffrn_reflns_number 48982
_diffrn_reflns_theta_full 30.59
_diffrn_reflns_theta_max 30.59
_diffrn_reflns_theta_min 2.48
_exptl_absorpt_coefficient_mu 12.241
_exptl_absorpt_correction_T_max 0.3741
_exptl_absorpt_correction_T_min 0.1933
_exptl_absorpt_correction_type multi-scan
_exptl_absorpt_process_details sadabs
_exptl_crystal_colour red
_exptl_crystal_density_diffrn 2.171
_exptl_crystal_description block
_exptl_crystal_F_000 1360
_exptl_crystal_size_max 0.20
_exptl_crystal_size_mid 0.20
_exptl_crystal_size_min 0.10
_refine_diff_density_max 2.137
_refine_diff_density_min -0.859
_refine_diff_density_rms 0.144
_refine_ls_extinction_method none
_refine_ls_goodness_of_fit_ref 1.050
_refine_ls_hydrogen_treatment noref
_refine_ls_matrix_type full
_refine_ls_number_parameters 112
_refine_ls_number_reflns 3467
_refine_ls_number_restraints 0
_refine_ls_restrained_S_all 1.050
_refine_ls_R_factor_all 0.0295
_refine_ls_R_factor_gt 0.0224
_refine_ls_shift/su_max 0.001
_refine_ls_shift/su_mean 0.000
_refine_ls_structure_factor_coef Fsqd
_refine_ls_weighting_details 'calc w=1/[\s^2^(Fo^2^)+(0.0181P)^2^+4.5825P] where P=(Fo^2^+2Fc^2^)/3'
_refine_ls_weighting_scheme calc
_refine_ls_wR_factor_gt 0.0474
_refine_ls_wR_factor_ref 0.0501
_reflns_number_gt 3035
_reflns_number_total 3467
_reflns_threshold_expression >2sigma(I)
_cod_data_source_file ja9009937_si_009.cif
_cod_data_source_block a
_cod_database_code 4104432

loop_
_symmetry_equiv_pos_as_xyz
'x, y, z'
'-x+1/2, -y, z+1/2'
'-x, y+1/2, -z'
'x+1/2, -y+1/2, -z+1/2'
'-x, -y, -z'
'x-1/2, y, -z-1/2'
'x, -y-1/2, z'
'-x-1/2, y-1/2, z-1/2'

loop_
_atom_site_label
_atom_site_type_symbol
_atom_site_fract_x
_atom_site_fract_y
_atom_site_fract_z
_atom_site_U_iso_or_equiv
_atom_site_adp_type
_atom_site_occupancy
_atom_site_symmetry_multiplicity
_atom_site_calc_flag
_atom_site_refinement_flags
Au1 Au -0.958563(9) 0.7500 -0.020995(15) 0.01215(4) Uani 1 2 d S
Br1 Br -0.96564(2) 0.897496(19) -0.02042(4) 0.02713(8) Uani 1 1 d .
Br2 Br -1.11532(3) 0.7500 0.07521(5) 0.02349(9) Uani 1 2 d S
P1 P -0.81152(6) 0.7500 -0.12083(10) 0.00970(17) Uani 1 2 d S
C11 C -0.8229(3) 0.7500 -0.3228(4) 0.0125(7) Uani 1 2 d S
H11 H -0.7615 0.7500 -0.3634 0.015 Uiso 1 2 calc SR
C12 C -0.8697(2) 0.67308(17) -0.3825(3) 0.0157(5) Uani 1 1 d .
H12A H -0.8384 0.6252 -0.3464 0.019 Uiso 1 1 calc R
H12B H -0.9316 0.6711 -0.3469 0.019 Uiso 1 1 calc R
C13 C -0.8690(2) 0.67363(17) -0.5524(3) 0.0173(5) Uani 1 1 d .
H13A H -0.8071 0.6707 -0.5874 0.021 Uiso 1 1 calc R
H13B H -0.9010 0.6262 -0.5889 0.021 Uiso 1 1 calc R
C14 C -0.9134(3) 0.7500 -0.6136(4) 0.0179(8) Uani 1 2 d S
H14A H -0.9771 0.7500 -0.5875 0.021 Uiso 1 2 calc SR
H14B H -0.9089 0.7500 -0.7209 0.021 Uiso 1 2 calc SR
C21 C -0.74942(18) 0.65692(16) -0.0716(3) 0.0127(5) Uani 1 1 d .
H21 H -0.7880 0.6118 -0.1037 0.015 Uiso 1 1 calc R
C22 C -0.7375(2) 0.64594(19) 0.0966(3) 0.0236(6) Uani 1 1 d .
H22A H -0.7956 0.6511 0.1454 0.028 Uiso 1 1 calc R
H22B H -0.6980 0.6881 0.1348 0.028 Uiso 1 1 calc R
C23 C -0.6968(2) 0.56217(19) 0.1308(3) 0.0244(7) Uani 1 1 d .
H23A H -0.6867 0.5572 0.2368 0.029 Uiso 1 1 calc R
H23B H -0.7390 0.5201 0.1012 0.029 Uiso 1 1 calc R
C24 C -0.6076(2) 0.55059(18) 0.0487(4) 0.0225(6) Uani 1 1 d .
H24A H -0.5637 0.5898 0.0844 0.027 Uiso 1 1 calc R
H24B H -0.5842 0.4966 0.0684 0.027 Uiso 1 1 calc R
C25 C -0.6209(2) 0.56147(19) -0.1173(4) 0.0261(7) Uani 1 1 d .
H25A H -0.6617 0.5199 -0.1538 0.031 Uiso 1 1 calc R
H25B H -0.5633 0.5547 -0.1674 0.031 Uiso 1 1 calc R
C26 C -0.6595(2) 0.6456(2) -0.1539(4) 0.0256(7) Uani 1 1 d .
H26A H -0.6691 0.6504 -0.2600 0.031 Uiso 1 1 calc R
H26B H -0.6171 0.6874 -0.1238 0.031 Uiso 1 1 calc R

loop_
_atom_site_aniso_label
_atom_site_aniso_U_11
_atom_site_aniso_U_22
_atom_site_aniso_U_33
_atom_site_aniso_U_23
_atom_site_aniso_U_13
_atom_site_aniso_U_12
Au1 0.00857(7) 0.01764(7) 0.01023(7) 0.000 0.00032(5) 0.000
Br1 0.01853(15) 0.01838(14) 0.0445(2) -0.00122(12) 0.00669(13) 0.00660(11)
Br2 0.01014(18) 0.0430(3) 0.01738(19) 0.000 0.00301(15) 0.000
P1 0.0086(4) 0.0105(4) 0.0100(4) 0.000 0.0000(3) 0.000
C11 0.0122(18) 0.0140(17) 0.0113(17) 0.000 -0.0006(13) 0.000
C12 0.0181(14) 0.0150(12) 0.0139(12) -0.0008(10) -0.0026(10) -0.0039(10)
C13 0.0181(14) 0.0189(13) 0.0148(13) -0.0034(10) -0.0021(11) -0.0004(11)
C14 0.017(2) 0.026(2) 0.0104(17) 0.000 -0.0033(15) 0.000
C21 0.0125(12) 0.0131(12) 0.0126(12) 0.0018(9) -0.0007(10) 0.0021(9)
C22 0.0325(18) 0.0232(15) 0.0151(14) 0.0009(11) -0.0049(12) 0.0106(13)
C23 0.0300(17) 0.0228(15) 0.0203(15) 0.0058(12) -0.0005(13) 0.0089(13)
C24 0.0154(14) 0.0168(13) 0.0352(17) 0.0059(12) -0.0069(12) 0.0017(11)
C25 0.0190(15) 0.0247(15) 0.0345(17) 0.0095(13) 0.0089(13) 0.0100(13)
C26 0.0162(15) 0.0244(15) 0.0362(18) 0.0169(13) 0.0111(13) 0.0091(12)

loop_
_atom_type_symbol
_atom_type_description
_atom_type_scat_dispersion_real
_atom_type_scat_dispersion_imag
_atom_type_scat_source
C C 0.0033 0.0016 'International Tables Vol C Tables 4.2.6.8 and 6.1.1.4'
H H 0.0000 0.0000 'International Tables Vol C Tables 4.2.6.8 and 6.1.1.4'
P P 0.1023 0.0942 'International Tables Vol C Tables 4.2.6.8 and 6.1.1.4'
Br Br -0.2901 2.4595 'International Tables Vol C Tables 4.2.6.8 and 6.1.1.4'
Au Au -2.0133 8.8022 'International Tables Vol C Tables 4.2.6.8 and 6.1.1.4'

loop_
_geom_angle_atom_site_label_1
_geom_angle_atom_site_label_2
_geom_angle_atom_site_label_3
_geom_angle
_geom_angle_site_symmetry_1
_geom_angle_site_symmetry_3
P1 Au1 Br1 92.329(8) . .
P1 Au1 Br1 92.328(8) . 7_575
Br1 Au1 Br1 175.054(15) . 7_575
P1 Au1 Br2 178.03(3) . .
Br1 Au1 Br2 87.643(8) . .
Br1 Au1 Br2 87.645(8) 7_575 .
C11 P1 C21 106.63(11) . 7_575
C11 P1 C21 106.63(11) . .
C21 P1 C21 112.68(18) 7_575 .
C11 P1 Au1 107.18(13) . .
C21 P1 Au1 111.66(9) 7_575 .
C21 P1 Au1 111.66(9) . .
C12 C11 C12 110.6(3) . 7_575
C12 C11 P1 112.90(18) . .
C12 C11 P1 112.90(18) 7_575 .
C13 C12 C11 110.0(2) . .
C14 C13 C12 111.4(3) . .
C13 C14 C13 111.4(3) . 7_575
C26 C21 C22 111.3(2) . .
C26 C21 P1 114.65(19) . .
C22 C21 P1 113.15(19) . .
C21 C22 C23 110.4(2) . .
C24 C23 C22 110.7(3) . .
C25 C24 C23 110.6(2) . .
C24 C25 C26 111.5(3) . .
C25 C26 C21 109.2(2) . .

loop_
_geom_bond_atom_site_label_1
_geom_bond_atom_site_label_2
_geom_bond_distance
_geom_bond_site_symmetry_2
Au1 P1 2.3538(10) .
Au1 Br1 2.4297(3) .
Au1 Br1 2.4297(3) 7_575
Au1 Br2 2.4756(5) .
P1 C11 1.828(4) .
P1 C21 1.840(3) 7_575
P1 C21 1.840(3) .
C11 C12 1.540(3) .
C11 C12 1.540(3) 7_575
C12 C13 1.531(4) .
C13 C14 1.522(4) .
C14 C13 1.522(4) 7_575
C21 C26 1.535(4) .
C21 C22 1.537(4) .
C22 C23 1.535(4) .
C23 C24 1.526(4) .
C24 C25 1.520(5) .
C25 C26 1.534(4) .

loop_
_geom_torsion_atom_site_label_1
_geom_torsion_atom_site_label_2
_geom_torsion_atom_site_label_3
_geom_torsion_atom_site_label_4
_geom_torsion
_geom_torsion_site_symmetry_1
_geom_torsion_site_symmetry_4
Br1 Au1 P1 C11 -89.168(10) . .
Br1 Au1 P1 C11 89.168(10) 7_575 .
Br2 Au1 P1 C11 0.000(1) . .
Br1 Au1 P1 C21 27.25(10) . 7_575
Br1 Au1 P1 C21 -154.41(10) 7_575 7_575
Br2 Au1 P1 C21 116.42(10) . 7_575
Br1 Au1 P1 C21 154.41(10) . .
Br1 Au1 P1 C21 -27.25(10) 7_575 .
Br2 Au1 P1 C21 -116.42(10) . .
C21 P1 C11 C12 177.1(2) 7_575 .
C21 P1 C11 C12 56.5(3) . .
Au1 P1 C11 C12 -63.2(2) . .
C21 P1 C11 C12 -56.5(3) 7_575 7_575
C21 P1 C11 C12 -177.1(2) . 7_575
Au1 P1 C11 C12 63.2(2) . 7_575
C12 C11 C12 C13 57.6(4) 7_575 .
P1 C11 C12 C13 -174.8(2) . .
C11 C12 C13 C14 -56.5(3) . .
C12 C13 C14 C13 55.8(4) . 7_575
C11 P1 C21 C26 53.3(3) . .
C21 P1 C21 C26 -63.4(3) 7_575 .
Au1 P1 C21 C26 170.0(2) . .
C11 P1 C21 C22 -177.6(2) . .
C21 P1 C21 C22 65.7(3) 7_575 .
Au1 P1 C21 C22 -60.9(2) . .
C26 C21 C22 C23 -56.8(3) . .
P1 C21 C22 C23 172.4(2) . .
C21 C22 C23 C24 56.2(4) . .
C22 C23 C24 C25 -56.9(3) . .
C23 C24 C25 C26 58.2(3) . .
C24 C25 C26 C21 -57.7(4) . .
C22 C21 C26 C25 56.9(4) . .
P1 C21 C26 C25 -173.1(2) . .
